data_4509603
loop_
_publ_author_name
'Andr\'e, V\^ania'
'Braga, Dario'
'Grepioni, Fabrizia'
'Duarte, M. Teresa'

_publ_section_title
;
 Crystal Forms of the Antibiotic 4-Aminosalicylic Acid: Solvates and
 Molecular Salts with Dioxane, Morpholine, and Piperazine
;
_journal_issue 12
_journal_name_full 'Crystal Growth &amp; Design'
_journal_page_first 5108
_journal_paper_doi 10.1021/cg900495s
_journal_volume 9
_journal_year 2009
_chemical_formula_moiety 'C7 H6 N O3, C4 H10 N O'
_chemical_formula_sum 'C11 H16 N2 O4'
_chemical_formula_weight 240.26
_chemical_name_common ASA_Morpholine
_chemical_name_systematic
;
 ?
;
_space_group_IT_number 14
_symmetry_cell_setting monoclinic
_symmetry_space_group_name_Hall '-P 2ybc'
_symmetry_space_group_name_H-M 'P 1 21/c 1'
_atom_sites_solution_hydrogens geom
_atom_sites_solution_primary direct
_atom_sites_solution_secondary difmap
_audit_creation_method SHELXL-97
_cell_angle_alpha 90.00
_cell_angle_beta 102.228(4)
_cell_angle_gamma 90.00
_cell_formula_units_Z 4
_cell_length_a 6.5660(4)
_cell_length_b 19.0140(13)
_cell_length_c 9.381(6)
_cell_measurement_reflns_used 3956
_cell_measurement_temperature 150(2)
_cell_measurement_theta_max 32.00
_cell_measurement_theta_min 2.14
_cell_volume 1144.6(7)
_computing_cell_refinement 'BRUKER SMART (Bruker, 2005)'
_computing_data_collection 'BRUKER APEX2 (Bruker, 2005)'
_computing_data_reduction 'BRUKER SAINT (Bruker, 2005)'
_computing_molecular_graphics 'ORTEP 3.2 (Farrugia, 1997) and Mercury 2.2'
_computing_structure_refinement 'SHELXL-97 (Sheldrick, 2008)'
_computing_structure_solution 'SIR 97 (Altomare et al, 1999)'
_diffrn_ambient_temperature 150(2)
_diffrn_measured_fraction_theta_full 0.997
_diffrn_measured_fraction_theta_max 0.997
_diffrn_measurement_device_type 'Bruker APEX-II CCD area detector'
_diffrn_measurement_method 'phi and omega scans'
_diffrn_radiation_monochromator graphite
_diffrn_radiation_source 'fine-focus sealed tube'
_diffrn_radiation_type MoK\a
_diffrn_radiation_wavelength 0.71069
_diffrn_reflns_av_R_equivalents 0.0784
_diffrn_reflns_av_sigmaI/netI 0.0814
_diffrn_reflns_limit_h_max 9
_diffrn_reflns_limit_h_min -9
_diffrn_reflns_limit_k_max 28
_diffrn_reflns_limit_k_min -27
_diffrn_reflns_limit_l_max 13
_diffrn_reflns_limit_l_min -13
_diffrn_reflns_number 17747
_diffrn_reflns_theta_full 32.00
_diffrn_reflns_theta_max 32.00
_diffrn_reflns_theta_min 2.14
_exptl_absorpt_coefficient_mu 0.107
_exptl_absorpt_correction_type none
_exptl_crystal_colour colourless
_exptl_crystal_density_diffrn 1.394
_exptl_crystal_density_meas ?
_exptl_crystal_density_method 'not measured'
_exptl_crystal_description plate
_exptl_crystal_F_000 512
_exptl_crystal_size_max 0.35
_exptl_crystal_size_mid 0.05
_exptl_crystal_size_min 0.04
_refine_diff_density_max 0.279
_refine_diff_density_min -0.267
_refine_diff_density_rms 0.053
_refine_ls_extinction_method none
_refine_ls_goodness_of_fit_ref 0.901
_refine_ls_hydrogen_treatment mixed
_refine_ls_matrix_type full
_refine_ls_number_parameters 188
_refine_ls_number_reflns 3956
_refine_ls_number_restraints 0
_refine_ls_restrained_S_all 0.901
_refine_ls_R_factor_all 0.1061
_refine_ls_R_factor_gt 0.0508
_refine_ls_shift/su_max 0.000
_refine_ls_shift/su_mean 0.000
_refine_ls_structure_factor_coef Fsqd
_refine_ls_weighting_details 'calc w=1/[\s^2^(Fo^2^)+(0.0542P)^2^+0.0000P] where P=(Fo^2^+2Fc^2^)/3'
_refine_ls_weighting_scheme calc
_refine_ls_wR_factor_gt 0.1100
_refine_ls_wR_factor_ref 0.1201
_reflns_number_gt 2134
_reflns_number_total 3956
_reflns_threshold_expression >2\s(I)
_cod_data_source_file cg900495ssup4.cif
_cod_data_source_block asamorf150k
_cod_depositor_comments
;
The following automatic conversions were performed:

'_symmetry_cell_setting' value 'Monoclinic' changed to 'monoclinic'
according to /home/saulius/struct/CIF-dictionaries/cif_core.dic
dictionary named 'cif_core.dic' version 2.4.2 from 2011-04-26.

Automatic conversion script
Id: cif_fix_values 1891 2012-01-12 08:04:46Z andrius 

The following automatic conversions were performed:

'_exptl_crystal_density_meas' value 'not measured' was changed to '?'
- the value is perceived as not measured.

Automatic conversion script
Id: cif_fix_values 3008 2015-01-20 13:52:24Z robertas 
;
_cod_original_sg_symbol_H-M P21/c
_cod_database_code 4509603

loop_
_symmetry_equiv_pos_as_xyz
'x, y, z'
'-x, y+1/2, -z+1/2'
'-x, -y, -z'
'x, -y-1/2, z-1/2'

loop_
_atom_site_label
_atom_site_type_symbol
_atom_site_fract_x
_atom_site_fract_y
_atom_site_fract_z
_atom_site_U_iso_or_equiv
_atom_site_adp_type
_atom_site_occupancy
_atom_site_symmetry_multiplicity
_atom_site_calc_flag
_atom_site_refinement_flags
_atom_site_disorder_assembly
_atom_site_disorder_group
O1A O 0.5225(4) 0.22886(9) 0.6825(2) 0.0263(5) Uani 0.690(3) 1 d P A 2
H1A H 0.4736 0.2085 0.7447 0.040 Uiso 0.690(3) 1 calc PR A 2
O1B O 1.0827(6) 0.05586(19) 0.8211(4) 0.0268(10) Uani 0.310(3) 1 d P A 1
H1B H 1.0095 0.0406 0.8749 0.040 Uiso 0.310(3) 1 calc PR A 1
O2 O 0.51110(17) 0.13738(6) 0.88150(12) 0.0334(3) Uani 1 1 d . A .
O3 O 0.75022(18) 0.05276(5) 0.93210(11) 0.0286(3) Uani 1 1 d . A .
N1 N 1.1082(3) 0.22900(8) 0.45951(17) 0.0378(4) Uani 1 1 d . A .
C1 C 0.7072(3) 0.19783(8) 0.67198(15) 0.0244(3) Uani 1 1 d . . .
C2 C 0.7903(2) 0.13972(7) 0.75861(14) 0.0213(3) Uani 1 1 d . A .
C3 C 0.9818(2) 0.11356(8) 0.74083(15) 0.0230(3) Uani 1 1 d . . .
C4 C 1.0876(2) 0.14269(7) 0.64368(15) 0.0246(3) Uani 1 1 d . A .
H4 H 1.2151 0.1240 0.6345 0.030 Uiso 1 1 calc R . .
C5 C 1.0036(3) 0.20048(8) 0.55842(16) 0.0258(3) Uani 1 1 d . . .
C6 C 0.8110(2) 0.22735(8) 0.57280(16) 0.0260(3) Uani 1 1 d . A .
H6 H 0.7524 0.2651 0.5156 0.031 Uiso 1 1 calc R . .
C7 C 0.6771(2) 0.10766(8) 0.86369(14) 0.0235(3) Uani 1 1 d . . .
O4 O 0.39932(17) 0.09433(6) 0.42051(11) 0.0302(3) Uani 1 1 d . . .
N2 N 0.4090(2) 0.08095(7) 0.12068(13) 0.0250(3) Uani 1 1 d . . .
C8 C 0.5744(3) 0.06331(9) 0.37850(16) 0.0300(4) Uani 1 1 d . . .
H8A H 0.5559 0.0127 0.3717 0.036 Uiso 1 1 calc R . .
H8B H 0.6988 0.0729 0.4524 0.036 Uiso 1 1 calc R . .
C9 C 0.6023(2) 0.09159(8) 0.23362(15) 0.0278(3) Uani 1 1 d . . .
H9A H 0.6351 0.1413 0.2427 0.033 Uiso 1 1 calc R . .
H9B H 0.7176 0.0676 0.2047 0.033 Uiso 1 1 calc R . .
C10 C 0.2245(2) 0.11042(9) 0.16900(17) 0.0302(4) Uani 1 1 d . . .
H10A H 0.0983 0.0993 0.0980 0.036 Uiso 1 1 calc R . .
H10B H 0.2364 0.1612 0.1771 0.036 Uiso 1 1 calc R . .
C11 C 0.2142(3) 0.07907(9) 0.31486(16) 0.0309(4) Uani 1 1 d . . .
H11A H 0.0946 0.0980 0.3474 0.037 Uiso 1 1 calc R . .
H11B H 0.1967 0.0285 0.3051 0.037 Uiso 1 1 calc R . .
H3 H 1.032(5) 0.0870(18) 0.788(4) 0.037 Uiso 0.690(3) 1 d P A 2
H1 H 0.546(16) 0.211(5) 0.674(10) 0.037 Uiso 0.310(3) 1 d P A 1
H12 H 1.245(3) 0.2205(10) 0.474(2) 0.046(6) Uiso 1 1 d . . .
H11 H 1.051(3) 0.2644(11) 0.414(2) 0.053(6) Uiso 1 1 d . . .
H14 H 0.437(3) 0.1033(9) 0.037(2) 0.039(5) Uiso 1 1 d . . .
H13 H 0.388(3) 0.0348(10) 0.1053(17) 0.032(5) Uiso 1 1 d . . .

loop_
_atom_site_aniso_label
_atom_site_aniso_U_11
_atom_site_aniso_U_22
_atom_site_aniso_U_33
_atom_site_aniso_U_23
_atom_site_aniso_U_13
_atom_site_aniso_U_12
O1A 0.0258(10) 0.0260(11) 0.0294(9) 0.0063(8) 0.0108(7) 0.0037(8)
O1B 0.034(2) 0.023(2) 0.0228(18) 0.0072(13) 0.0060(15) -0.0025(16)
O2 0.0298(6) 0.0442(7) 0.0281(6) 0.0085(5) 0.0108(5) 0.0000(5)
O3 0.0395(6) 0.0236(6) 0.0224(5) 0.0027(4) 0.0057(5) -0.0072(5)
N1 0.0499(10) 0.0313(8) 0.0393(8) 0.0127(6) 0.0254(8) 0.0093(7)
C1 0.0298(8) 0.0233(8) 0.0202(7) -0.0028(5) 0.0056(6) -0.0005(6)
C2 0.0294(8) 0.0186(7) 0.0159(6) -0.0023(5) 0.0045(6) -0.0049(6)
C3 0.0317(9) 0.0185(8) 0.0174(7) -0.0008(5) 0.0021(6) -0.0018(6)
C4 0.0296(8) 0.0231(8) 0.0220(7) -0.0010(6) 0.0073(6) 0.0009(6)
C5 0.0370(9) 0.0214(7) 0.0209(7) -0.0008(5) 0.0108(6) -0.0031(6)
C6 0.0345(9) 0.0212(8) 0.0225(7) 0.0033(5) 0.0063(6) 0.0024(6)
C7 0.0290(8) 0.0246(8) 0.0157(6) -0.0022(5) 0.0020(6) -0.0082(6)
O4 0.0344(6) 0.0348(6) 0.0236(5) -0.0072(4) 0.0113(5) -0.0035(5)
N2 0.0338(8) 0.0230(7) 0.0202(6) 0.0016(5) 0.0098(5) -0.0034(6)
C8 0.0356(9) 0.0316(9) 0.0229(7) 0.0019(6) 0.0064(7) 0.0039(7)
C9 0.0306(8) 0.0293(8) 0.0246(7) -0.0002(6) 0.0085(6) -0.0032(7)
C10 0.0304(8) 0.0298(9) 0.0302(8) -0.0005(6) 0.0060(7) -0.0008(7)
C11 0.0327(9) 0.0330(9) 0.0300(8) -0.0071(6) 0.0136(7) -0.0052(7)

loop_
_atom_type_symbol
_atom_type_description
_atom_type_scat_dispersion_real
_atom_type_scat_dispersion_imag
_atom_type_scat_source
C C 0.0033 0.0016 'International Tables Vol C Tables 4.2.6.8 and 6.1.1.4'
H H 0.0000 0.0000 'International Tables Vol C Tables 4.2.6.8 and 6.1.1.4'
N N 0.0061 0.0033 'International Tables Vol C Tables 4.2.6.8 and 6.1.1.4'
O O 0.0106 0.0060 'International Tables Vol C Tables 4.2.6.8 and 6.1.1.4'

loop_
_geom_angle_atom_site_label_1
_geom_angle_atom_site_label_2
_geom_angle_atom_site_label_3
_geom_angle
C1 O1A H1A 109.5
C1 O1A H1 38(10)
H1A O1A H1 88.0
C3 O1B H1B 109.5
C3 O1B H3 6(3)
H1B O1B H3 106.6
C5 N1 H12 117.2(12)
C5 N1 H11 114.8(14)
H12 N1 H11 123.3(19)
O1A C1 C6 116.31(15)
O1A C1 C2 122.37(15)
C6 C1 C2 121.32(14)
O1A C1 H1 13(5)
C6 C1 H1 122(5)
C2 C1 H1 115(5)
C3 C2 C1 117.31(13)
C3 C2 C7 121.56(13)
C1 C2 C7 121.12(13)
C4 C3 C2 122.04(14)
C4 C3 O1B 114.88(19)
C2 C3 O1B 123.08(18)
C4 C3 H3 118(3)
C2 C3 H3 120(3)
O1B C3 H3 6(3)
C3 C4 C5 120.11(14)
C3 C4 H4 119.9
C5 C4 H4 119.9
N1 C5 C6 120.79(15)
N1 C5 C4 120.08(15)
C6 C5 C4 119.11(14)
C1 C6 C5 120.10(14)
C1 C6 H6 120.0
C5 C6 H6 120.0
O3 C7 O2 122.97(13)
O3 C7 C2 119.07(14)
O2 C7 C2 117.96(13)
C8 O4 C11 110.10(11)
C9 N2 C10 111.04(12)
C9 N2 H14 104.2(11)
C10 N2 H14 113.5(11)
C9 N2 H13 109.1(11)
C10 N2 H13 108.1(11)
H14 N2 H13 110.9(15)
O4 C8 C9 111.22(13)
O4 C8 H8A 109.4
C9 C8 H8A 109.4
O4 C8 H8B 109.4
C9 C8 H8B 109.4
H8A C8 H8B 108.0
N2 C9 C8 110.23(13)
N2 C9 H9A 109.6
C8 C9 H9A 109.6
N2 C9 H9B 109.6
C8 C9 H9B 109.6
H9A C9 H9B 108.1
N2 C10 C11 108.86(13)
N2 C10 H10A 109.9
C11 C10 H10A 109.9
N2 C10 H10B 109.9
C11 C10 H10B 109.9
H10A C10 H10B 108.3
O4 C11 C10 110.80(13)
O4 C11 H11A 109.5
C10 C11 H11A 109.5
O4 C11 H11B 109.5
C10 C11 H11B 109.5
H11A C11 H11B 108.1

loop_
_geom_bond_atom_site_label_1
_geom_bond_atom_site_label_2
_geom_bond_distance
O1A C1 1.371(3)
O1A H1A 0.8200
O1A H1 0.39(9)
O1B C3 1.414(4)
O1B H1B 0.8200
O1B H3 0.72(3)
O2 C7 1.2700(18)
O3 C7 1.2655(17)
N1 C5 1.377(2)
N1 H12 0.90(2)
N1 H11 0.84(2)
C1 C6 1.383(2)
C1 C2 1.411(2)
C1 H1 1.09(10)
C2 C3 1.395(2)
C2 C7 1.4853(19)
C3 C4 1.374(2)
C3 H3 0.70(3)
C4 C5 1.402(2)
C4 H4 0.9300
C5 C6 1.397(2)
C6 H6 0.9300
O4 C8 1.4203(18)
O4 C11 1.4259(19)
N2 C9 1.485(2)
N2 C10 1.490(2)
N2 H14 0.949(19)
N2 H13 0.896(18)
C8 C9 1.508(2)
C8 H8A 0.9700
C8 H8B 0.9700
C9 H9A 0.9700
C9 H9B 0.9700
C10 C11 1.507(2)
C10 H10A 0.9700
C10 H10B 0.9700
C11 H11A 0.9700
C11 H11B 0.9700

loop_
_geom_torsion_atom_site_label_1
_geom_torsion_atom_site_label_2
_geom_torsion_atom_site_label_3
_geom_torsion_atom_site_label_4
_geom_torsion
O1A C1 C2 C3 -178.52(16)
C6 C1 C2 C3 0.4(2)
O1A C1 C2 C7 1.8(2)
C6 C1 C2 C7 -179.26(13)
C1 C2 C3 C4 0.2(2)
C7 C2 C3 C4 179.83(13)
C1 C2 C3 O1B 179.7(2)
C7 C2 C3 O1B -0.6(3)
C2 C3 C4 C5 -0.1(2)
O1B C3 C4 C5 -179.6(2)
C3 C4 C5 N1 -179.03(15)
C3 C4 C5 C6 -0.6(2)
O1A C1 C6 C5 177.91(16)
C2 C1 C6 C5 -1.1(2)
N1 C5 C6 C1 179.57(15)
C4 C5 C6 C1 1.2(2)
C3 C2 C7 O3 -4.3(2)
C1 C2 C7 O3 175.30(13)
C3 C2 C7 O2 175.05(13)
C1 C2 C7 O2 -5.3(2)
C11 O4 C8 C9 60.60(17)
C10 N2 C9 C8 53.08(17)
O4 C8 C9 N2 -55.89(17)
C9 N2 C10 C11 -54.39(17)
C8 O4 C11 C10 -62.58(16)
N2 C10 C11 O4 59.02(17)
